data_7236577
loop_
_publ_author_name
'Ji, Guanfeng'
'Liu, Jingjuan'
'Gao, Xuechuan'
'Sun, Wei'
'Wang, JinZeng'
'Zhao, Shenglu'
'Liu, ZhiLiang'

_publ_section_title
;
 A luminescent lanthanide MOF for selectively and ultra-high sensitively
 detecting Pb2+ ions in aqueous solution
;
_journal_issue 21
_journal_name_full 'Journal of Materials Chemistry A'
_journal_page_first 10200
_journal_paper_doi 10.1039/C7TA02439H
_journal_volume 5
_journal_year 2017
_chemical_formula_sum 'C8 H13 N0 Na0 O10 Tb'
_chemical_formula_weight 428.10
_space_group_IT_number 15
_space_group_name_Hall '-C 2yc'
_space_group_name_H-M_alt 'C 1 2/c 1'
_symmetry_cell_setting monoclinic
_symmetry_space_group_name_H-M 'C 1 2/c 1'
_atom_sites_solution_hydrogens geom
_atom_sites_solution_primary direct
_atom_sites_solution_secondary difmap
_audit_creation_method SHELXL-97
_audit_update_record
;
2016-12-17 deposited with the CCDC.
2017-04-19 downloaded from the CCDC.
;
_cell_angle_alpha 90.00
_cell_angle_beta 107.4720(10)
_cell_angle_gamma 90.00
_cell_formula_units_Z 8
_cell_length_a 19.7011(9)
_cell_length_b 10.5118(5)
_cell_length_c 17.6789(8)
_cell_measurement_reflns_used 9852
_cell_measurement_temperature 296(2)
_cell_measurement_theta_max 28.32
_cell_measurement_theta_min 3.03
_cell_volume 3492.3(3)
_computing_structure_refinement 'SHELXL-97 (Sheldrick, 1997)'
_computing_structure_solution 'SHELXS-97 (Sheldrick, 1990)'
_diffrn_ambient_temperature 296(2)
_diffrn_measured_fraction_theta_full 0.997
_diffrn_measured_fraction_theta_max 0.997
_diffrn_measurement_device_type 'Bruker APEX-II CCD'
_diffrn_measurement_method '\f and \w scans'
_diffrn_radiation_monochromator graphite
_diffrn_radiation_source 'fine-focus sealed tube'
_diffrn_radiation_type MoK\a
_diffrn_radiation_wavelength 0.71073
_diffrn_reflns_av_R_equivalents 0.0210
_diffrn_reflns_av_sigmaI/netI 0.0103
_diffrn_reflns_limit_h_max 23
_diffrn_reflns_limit_h_min -23
_diffrn_reflns_limit_k_max 12
_diffrn_reflns_limit_k_min -12
_diffrn_reflns_limit_l_max 20
_diffrn_reflns_limit_l_min -20
_diffrn_reflns_number 28194
_diffrn_reflns_theta_full 25.02
_diffrn_reflns_theta_max 25.02
_diffrn_reflns_theta_min 3.03
_exptl_absorpt_coefficient_mu 4.083
_exptl_absorpt_correction_T_max 0.6856
_exptl_absorpt_correction_T_min 0.4956
_exptl_absorpt_correction_type multi-scan
_exptl_absorpt_process_details sadabs
_exptl_crystal_colour colourless
_exptl_crystal_density_diffrn 1.628
_exptl_crystal_density_method 'not measured'
_exptl_crystal_description block
_exptl_crystal_F_000 1648
_exptl_crystal_size_max 0.20
_exptl_crystal_size_mid 0.10
_exptl_crystal_size_min 0.10
_platon_squeeze_details
;
;
_refine_diff_density_max 0.899
_refine_diff_density_min -0.623
_refine_diff_density_rms 0.126
_refine_ls_extinction_method none
_refine_ls_goodness_of_fit_ref 1.118
_refine_ls_hydrogen_treatment mixed
_refine_ls_matrix_type full
_refine_ls_number_parameters 167
_refine_ls_number_reflns 3084
_refine_ls_number_restraints 0
_refine_ls_restrained_S_all 1.118
_refine_ls_R_factor_all 0.0242
_refine_ls_R_factor_gt 0.0230
_refine_ls_shift/su_max 0.001
_refine_ls_shift/su_mean 0.000
_refine_ls_structure_factor_coef Fsqd
_refine_ls_weighting_details 'calc w=1/[\s^2^(Fo^2^)+(0.0495P)^2^+13.3205P] where P=(Fo^2^+2Fc^2^)/3'
_refine_ls_weighting_scheme calc
_refine_ls_wR_factor_gt 0.0783
_refine_ls_wR_factor_ref 0.0791
_reflns_number_gt 2931
_reflns_number_total 3084
_reflns_threshold_expression >2sigma(I)
_cod_data_source_file c7ta02439h2.cif
_cod_data_source_block 1
_cod_depositor_comments
;
The following automatic conversions were performed:

data item '_symmetry_cell_setting' value 'Monoclinic' was changed to
'monoclinic' in accordance with the
/home/saulius/struct/COD-crude-data/automatic-downloads/DataCite-retrospective/RSC/depositions/lib/dictionaries/cif_core.dic
dictionary named 'cif_core.dic' version 2.4.2 last updated on
2011-04-26.

Automatic conversion script
Id: cif_fix_values 6909 2019-04-08 15:41:33Z antanas 
;
_cod_original_sg_symbol_H-M 'C2/c  '
_cod_database_code 7236577

loop_
_symmetry_equiv_pos_as_xyz
'x, y, z'
'-x, y, -z+1/2'
'x+1/2, y+1/2, z'
'-x+1/2, y+1/2, -z+1/2'
'-x, -y, -z'
'x, -y, z-1/2'
'-x+1/2, -y+1/2, -z'
'x+1/2, -y+1/2, z-1/2'

loop_
_atom_site_label
_atom_site_type_symbol
_atom_site_fract_x
_atom_site_fract_y
_atom_site_fract_z
_atom_site_U_iso_or_equiv
_atom_site_adp_type
_atom_site_occupancy
_atom_site_symmetry_multiplicity
_atom_site_calc_flag
_atom_site_refinement_flags
O7 O 0.68330(18) 0.7428(3) 0.55883(18) 0.0393(7) Uani 1 1 d .
H7A H 0.6568 0.8025 0.5340 0.047 Uiso 1 1 d R
H7B H 0.6923 0.6841 0.5301 0.047 Uiso 1 1 d R
O1 O 0.79404(17) 0.5788(3) 0.65357(19) 0.0377(7) Uani 1 1 d .
H1A H 0.7845 0.5573 0.6051 0.045 Uiso 1 1 d R
H1B H 0.8278 0.5382 0.6859 0.045 Uiso 1 1 d R
Tb1 Tb 0.772835(10) 0.792953(16) 0.684399(10) 0.02461(10) Uani 1 1 d .
O2 O 0.78924(17) 0.8875(3) 0.81614(16) 0.0332(6) Uani 1 1 d .
C3 C 0.8351(2) 0.8883(4) 1.0648(2) 0.0267(8) Uani 1 1 d .
C4 C 0.8128(2) 0.7871(3) 0.8538(2) 0.0261(8) Uani 1 1 d .
O3 O 0.8190(2) 0.6885(3) 0.81617(18) 0.0376(7) Uani 1 1 d .
O4 O 0.89747(18) 0.5622(3) 1.10790(18) 0.0398(7) Uani 1 1 d .
C11 C 0.8592(2) 0.7761(4) 1.1054(2) 0.0287(9) Uani 1 1 d .
H11 H 0.8667 0.7721 1.1599 0.034 Uiso 1 1 calc R
C12 C 0.8318(2) 0.7840(3) 0.9423(2) 0.0239(8) Uani 1 1 d .
C16 C 0.8574(2) 0.6728(4) 0.9845(2) 0.0290(8) Uani 1 1 d .
H16 H 0.8646 0.6003 0.9577 0.035 Uiso 1 1 calc R
C21 C 0.8218(2) 0.8924(4) 0.9828(2) 0.0260(8) Uani 1 1 d .
H21 H 0.8062 0.9675 0.9552 0.031 Uiso 1 1 calc R
O5 O 0.67451(18) 0.9348(3) 0.66454(19) 0.0439(8) Uani 1 1 d .
H5A H 0.6768 0.9919 0.6993 0.053 Uiso 1 1 d R
H5B H 0.6508 0.9544 0.6174 0.053 Uiso 1 1 d R
C32 C 0.8720(2) 0.6703(4) 1.0651(2) 0.0287(8) Uani 1 1 d .
O6 O 0.80889(18) 1.1099(3) 1.07344(17) 0.0387(7) Uani 1 1 d .
O8 O 0.8157(2) 0.9916(3) 1.17621(18) 0.0416(8) Uani 1 1 d .
C36 C 0.8200(2) 1.0028(4) 1.1063(2) 0.0280(8) Uani 1 1 d .
O9 O 0.8998(2) 0.7719(4) 0.7185(3) 0.0612(11) Uani 1 1 d .
H9B H 0.9202 0.7684 0.7682 0.073 Uiso 1 1 d R
H9C H 0.9193 0.8278 0.6971 0.073 Uiso 1 1 d R
O10 O 0.67782(16) 0.6782(3) 0.71125(18) 0.0344(6) Uiso 1 1 d .
H10A H 0.6436 0.6542 0.6621 0.052 Uiso 1 1 d R
H10C H 0.6965 0.6032 0.7413 0.052 Uiso 1 1 d R

loop_
_atom_site_aniso_label
_atom_site_aniso_U_11
_atom_site_aniso_U_22
_atom_site_aniso_U_33
_atom_site_aniso_U_23
_atom_site_aniso_U_13
_atom_site_aniso_U_12
O7 0.0493(18) 0.0409(17) 0.0247(15) -0.0092(14) 0.0065(13) 0.0006(15)
O1 0.0501(18) 0.0266(15) 0.0391(17) -0.0080(13) 0.0174(14) -0.0018(13)
Tb1 0.03867(15) 0.01717(14) 0.01883(14) -0.00189(6) 0.00991(9) -0.00337(6)
O2 0.0556(18) 0.0206(14) 0.0229(14) 0.0019(11) 0.0109(13) 0.0090(13)
C3 0.0281(19) 0.032(2) 0.0213(18) 0.0011(16) 0.0088(15) 0.0026(16)
C4 0.032(2) 0.022(2) 0.024(2) -0.0013(14) 0.0073(16) -0.0010(14)
O3 0.063(2) 0.0200(14) 0.0249(15) -0.0033(11) 0.0059(14) 0.0050(13)
O4 0.0577(19) 0.0256(15) 0.0349(16) 0.0107(13) 0.0124(14) 0.0137(14)
C11 0.034(2) 0.030(2) 0.023(2) 0.0042(15) 0.0085(16) 0.0033(16)
C12 0.0268(19) 0.023(2) 0.021(2) 0.0004(13) 0.0053(15) -0.0023(14)
C16 0.031(2) 0.0220(18) 0.032(2) -0.0002(17) 0.0061(16) 0.0027(16)
C21 0.0297(19) 0.025(2) 0.0240(19) 0.0013(15) 0.0090(15) 0.0038(16)
O5 0.056(2) 0.0232(15) 0.0425(18) -0.0042(13) 0.0005(15) 0.0039(14)
C32 0.0260(19) 0.0253(19) 0.033(2) 0.0087(17) 0.0059(16) 0.0046(16)
O6 0.066(2) 0.0317(16) 0.0231(14) 0.0081(12) 0.0207(14) 0.0152(15)
O8 0.079(2) 0.0262(15) 0.0282(15) 0.0054(12) 0.0291(15) 0.0111(15)
C36 0.038(2) 0.027(2) 0.0211(18) 0.0045(15) 0.0124(16) 0.0081(16)
O9 0.043(2) 0.061(2) 0.077(3) 0.017(2) 0.0125(19) -0.0088(17)

loop_
_atom_type_symbol
_atom_type_description
_atom_type_scat_dispersion_real
_atom_type_scat_dispersion_imag
_atom_type_scat_source
C C 0.0033 0.0016 'International Tables Vol C Tables 4.2.6.8 and 6.1.1.4'
H H 0.0000 0.0000 'International Tables Vol C Tables 4.2.6.8 and 6.1.1.4'
N N 0.0061 0.0033 'International Tables Vol C Tables 4.2.6.8 and 6.1.1.4'
O O 0.0106 0.0060 'International Tables Vol C Tables 4.2.6.8 and 6.1.1.4'
Na Na 0.0362 0.0249 'International Tables Vol C Tables 4.2.6.8 and 6.1.1.4'
Tb Tb -0.1723 4.1537 'International Tables Vol C Tables 4.2.6.8 and 6.1.1.4'

loop_
_geom_angle_atom_site_label_1
_geom_angle_atom_site_label_2
_geom_angle_atom_site_label_3
_geom_angle
_geom_angle_site_symmetry_1
_geom_angle_site_symmetry_3
O1 Tb1 O5 138.36(11) . .
O1 Tb1 O10 76.71(10) . .
O5 Tb1 O10 72.24(11) . .
O1 Tb1 O9 74.31(13) . .
O5 Tb1 O9 146.44(13) . .
O10 Tb1 O9 136.26(12) . .
O1 Tb1 O8 140.97(11) . 6_575
O5 Tb1 O8 72.02(12) . 6_575
O10 Tb1 O8 141.89(11) . 6_575
O9 Tb1 O8 75.32(13) . 6_575
O1 Tb1 O7 73.53(11) . .
O5 Tb1 O7 70.62(11) . .
O10 Tb1 O7 71.14(11) . .
O9 Tb1 O7 128.46(14) . .
O8 Tb1 O7 108.38(11) 6_575 .
O1 Tb1 O2 127.98(10) . .
O5 Tb1 O2 75.95(10) . .
O10 Tb1 O2 84.50(10) . .
O9 Tb1 O2 88.21(14) . .
O8 Tb1 O2 74.44(9) 6_575 .
O7 Tb1 O2 143.19(11) . .
O1 Tb1 O3 75.94(10) . .
O5 Tb1 O3 117.79(12) . .
O10 Tb1 O3 71.30(11) . .
O9 Tb1 O3 70.36(14) . .
O8 Tb1 O3 115.48(10) 6_575 .
O7 Tb1 O3 135.81(11) . .
O2 Tb1 O3 52.06(10) . .
O1 Tb1 O6 95.50(10) . 6_575
O5 Tb1 O6 92.23(12) . 6_575
O10 Tb1 O6 141.88(10) . 6_575
O9 Tb1 O6 73.38(13) . 6_575
O8 Tb1 O6 52.24(9) 6_575 6_575
O7 Tb1 O6 70.87(11) . 6_575
O2 Tb1 O6 126.21(10) . 6_575
O3 Tb1 O6 143.72(12) . 6_575
O1 Tb1 C36 119.68(11) . 6_575
O5 Tb1 C36 80.01(12) . 6_575
O10 Tb1 C36 149.68(11) . 6_575
O9 Tb1 C36 74.03(13) . 6_575
O8 Tb1 C36 26.26(10) 6_575 6_575
O7 Tb1 C36 88.50(11) . 6_575
O2 Tb1 C36 100.64(10) . 6_575
O3 Tb1 C36 134.79(11) . 6_575
O6 Tb1 C36 26.06(10) 6_575 6_575
C4 O2 Tb1 94.9(2) . .
C11 C3 C21 119.5(4) . .
C11 C3 C36 121.4(3) . .
C21 C3 C36 119.1(3) . .
O3 C4 O2 119.3(4) . .
O3 C4 C12 120.1(3) . .
O2 C4 C12 120.5(3) . .
C4 O3 Tb1 93.7(2) . .
C32 C11 C3 120.2(4) . .
C21 C12 C16 119.6(4) . .
C21 C12 C4 119.4(3) . .
C16 C12 C4 121.0(3) . .
C32 C16 C12 120.1(4) . .
C12 C21 C3 119.9(4) . .
C16 C32 O4 121.1(4) . .
C16 C32 C11 120.5(4) . .
O4 C32 C11 118.3(4) . .
C36 O6 Tb1 93.1(2) . 6_576
C36 O8 Tb1 95.6(2) . 6_576
O6 C36 O8 118.7(3) . .
O6 C36 C3 122.1(3) . .
O8 C36 C3 119.2(3) . .
O6 C36 Tb1 60.8(2) . 6_576
O8 C36 Tb1 58.2(2) . 6_576
C3 C36 Tb1 172.3(3) . 6_576

loop_
_geom_bond_atom_site_label_1
_geom_bond_atom_site_label_2
_geom_bond_distance
_geom_bond_site_symmetry_2
O7 Tb1 2.443(3) .
O1 Tb1 2.383(3) .
Tb1 O5 2.385(3) .
Tb1 O10 2.391(3) .
Tb1 O9 2.402(4) .
Tb1 O8 2.437(3) 6_575
Tb1 O2 2.463(3) .
Tb1 O3 2.488(3) .
Tb1 O6 2.496(3) 6_575
Tb1 C36 2.855(4) 6_575
O2 C4 1.260(5) .
C3 C11 1.388(6) .
C3 C21 1.394(5) .
C3 C36 1.486(5) .
C4 O3 1.257(5) .
C4 C12 1.495(6) .
O4 C32 1.374(5) .
C11 C32 1.385(6) .
C12 C21 1.392(5) .
C12 C16 1.397(6) .
C16 C32 1.367(6) .
O6 C36 1.256(5) .
O6 Tb1 2.496(3) 6_576
O8 C36 1.269(5) .
O8 Tb1 2.437(3) 6_576
C36 Tb1 2.855(4) 6_576

loop_
_geom_torsion_atom_site_label_1
_geom_torsion_atom_site_label_2
_geom_torsion_atom_site_label_3
_geom_torsion_atom_site_label_4
_geom_torsion
_geom_torsion_site_symmetry_1
_geom_torsion_site_symmetry_4
O1 Tb1 O2 C4 1.9(3) . .
O5 Tb1 O2 C4 143.4(3) . .
O10 Tb1 O2 C4 70.3(3) . .
O9 Tb1 O2 C4 -66.5(3) . .
O8 Tb1 O2 C4 -141.7(3) 6_575 .
O7 Tb1 O2 C4 118.2(3) . .
O3 Tb1 O2 C4 -0.2(2) . .
O6 Tb1 O2 C4 -134.3(2) 6_575 .
C36 Tb1 O2 C4 -139.9(3) 6_575 .
Tb1 O2 C4 O3 0.3(4) . .
Tb1 O2 C4 C12 -178.5(3) . .
O2 C4 O3 Tb1 -0.3(4) . .
C12 C4 O3 Tb1 178.5(3) . .
O1 Tb1 O3 C4 -178.1(3) . .
O5 Tb1 O3 C4 -40.5(3) . .
O10 Tb1 O3 C4 -97.6(3) . .
O9 Tb1 O3 C4 103.8(3) . .
O8 Tb1 O3 C4 41.8(3) 6_575 .
O7 Tb1 O3 C4 -130.7(2) . .
O2 Tb1 O3 C4 0.2(2) . .
O6 Tb1 O3 C4 101.9(3) 6_575 .
C36 Tb1 O3 C4 63.8(3) 6_575 .
C21 C3 C11 C32 2.1(6) . .
C36 C3 C11 C32 179.1(4) . .
O3 C4 C12 C21 -177.3(4) . .
O2 C4 C12 C21 1.5(6) . .
O3 C4 C12 C16 0.7(6) . .
O2 C4 C12 C16 179.5(4) . .
C21 C12 C16 C32 0.5(6) . .
C4 C12 C16 C32 -177.5(4) . .
C16 C12 C21 C3 -2.0(6) . .
C4 C12 C21 C3 176.0(4) . .
C11 C3 C21 C12 0.7(6) . .
C36 C3 C21 C12 -176.4(4) . .
C12 C16 C32 O4 -179.7(4) . .
C12 C16 C32 C11 2.3(6) . .
C3 C11 C32 C16 -3.6(6) . .
C3 C11 C32 O4 178.3(4) . .
Tb1 O6 C36 O8 -6.0(4) 6_576 .
Tb1 O6 C36 C3 171.7(3) 6_576 .
Tb1 O8 C36 O6 6.1(4) 6_576 .
Tb1 O8 C36 C3 -171.6(3) 6_576 .
C11 C3 C36 O6 168.8(4) . .
C21 C3 C36 O6 -14.2(6) . .
C11 C3 C36 O8 -13.5(6) . .
C21 C3 C36 O8 163.5(4) . .
C11 C3 C36 Tb1 -81(2) . 6_576
C21 C3 C36 Tb1 95.6(19) . 6_576

loop_
_platon_squeeze_void_nr
_platon_squeeze_void_average_x
_platon_squeeze_void_average_y
_platon_squeeze_void_average_z
_platon_squeeze_void_volume
_platon_squeeze_void_count_electrons
_platon_squeeze_void_content
1 0.000 -0.033 -0.001 572 43 ' '
2 0.500 -0.032 -0.008 572 43 ' '
